data_8106040
loop_
_publ_author_name
'Song, Wei'
'Li, Shi-Hui'
'Xu, Xue-Li'

_publ_section_title
;
 Crystal structure of
 4-(4&#x2032;-(pyridin-4-yl)-[1,1&#x2032;-biphenyl]-4-yl)pyridin-1-ium
 catena-poly[{5-carboxy-4&#x2032;-methyl-[1,1&#x2032;-biphenyl]-3-carboxylato-\k2
 O,O&#x2032;}-(\m2-4&#x2032;-methyl-[1,1&#x2032;-biphenyl]-3,5-dicarboxylato-\k4
 O,O&#x2032;:O&#x2032;&#x2032;,O&#x2032;&#x2032;&#x2032;)lead(II)],
 C52H40N2O9Pb
;
_journal_issue 1
_journal_name_full 'Zeitschrift f\"ur Kristallographie - New Crystal Structures'
_journal_page_first 51
_journal_page_last 53
_journal_paper_doi 10.1515/ncrs-2017-0131
_journal_volume 233
_journal_year 2018
_chemical_formula_sum 'C52 H40 N2 O9 Pb'
_chemical_formula_weight 1044.05
_space_group_IT_number 2
_space_group_name_Hall '-P 1'
_space_group_name_H-M_alt 'P -1'
_symmetry_cell_setting triclinic
_symmetry_space_group_name_H-M 'P -1'
_atom_sites_solution_hydrogens geom
_atom_sites_solution_primary direct
_atom_sites_solution_secondary difmap
_cell_angle_alpha 115.835(6)
_cell_angle_beta 97.680(4)
_cell_angle_gamma 90.493(4)
_cell_formula_units_Z 2
_cell_length_a 10.3025(4)
_cell_length_b 14.1740(9)
_cell_length_c 16.0428(9)
_cell_measurement_reflns_used 1124
_cell_measurement_temperature 293(2)
_cell_measurement_theta_max 25.50
_cell_measurement_theta_min 3.23
_cell_volume 2083.8(2)
_computing_structure_refinement 'SHELXL-97 (Sheldrick, 1997)'
_computing_structure_solution 'SHELXS-97 (Sheldrick, 1990)'
_diffrn_ambient_temperature 293(2)
_diffrn_measured_fraction_theta_full 0.874
_diffrn_measured_fraction_theta_max 0.974
_diffrn_measurement_device_type 'multiwire proportional'
_diffrn_measurement_method 'phi and omega scans'
_diffrn_radiation_monochromator graphite
_diffrn_radiation_source 'fine-focus sealed tube'
_diffrn_radiation_type MoK\a
_diffrn_radiation_wavelength 0.71073
_diffrn_reflns_av_R_equivalents 0.0313
_diffrn_reflns_av_sigmaI/netI 0.0632
_diffrn_reflns_limit_h_max 11
_diffrn_reflns_limit_h_min -12
_diffrn_reflns_limit_k_max 9
_diffrn_reflns_limit_k_min -17
_diffrn_reflns_limit_l_max 19
_diffrn_reflns_limit_l_min -15
_diffrn_reflns_number 12074
_diffrn_reflns_theta_full 25.50
_diffrn_reflns_theta_max 25.50
_diffrn_reflns_theta_min 3.23
_diffrn_standards_decay_% 0
_diffrn_standards_interval_count 0
_diffrn_standards_interval_time 0
_diffrn_standards_number 0
_exptl_absorpt_coefficient_mu 4.113
_exptl_absorpt_correction_T_max 0.4030
_exptl_absorpt_correction_T_min 0.2480
_exptl_absorpt_correction_type multi-scan
_exptl_absorpt_process_details sadabs
_exptl_crystal_colour colourless
_exptl_crystal_density_diffrn 1.664
_exptl_crystal_density_method 'not measured'
_exptl_crystal_description block
_exptl_crystal_F_000 1040
_exptl_crystal_size_max 0.47
_exptl_crystal_size_mid 0.38
_exptl_crystal_size_min 0.27
_refine_diff_density_max 0.890
_refine_diff_density_min -0.825
_refine_diff_density_rms 0.099
_refine_ls_extinction_method none
_refine_ls_goodness_of_fit_ref 1.037
_refine_ls_hydrogen_treatment constr
_refine_ls_matrix_type full
_refine_ls_number_parameters 583
_refine_ls_number_reflns 6798
_refine_ls_number_restraints 0
_refine_ls_restrained_S_all 1.037
_refine_ls_R_factor_all 0.0395
_refine_ls_R_factor_gt 0.0342
_refine_ls_shift/su_max 0.001
_refine_ls_shift/su_mean 0.000
_refine_ls_structure_factor_coef Fsqd
_refine_ls_weighting_details 'calc w=1/[\s^2^(Fo^2^)+(0.0157P)^2^+0.0000P] where P=(Fo^2^+2Fc^2^)/3'
_refine_ls_weighting_scheme calc
_refine_ls_wR_factor_gt 0.0578
_refine_ls_wR_factor_ref 0.0612
_reflns_number_gt 6185
_reflns_number_total 6798
_reflns_threshold_expression >2sigma(I)
_cod_data_source_file suppl_ncrs-2017-0131_suppl.cif
_cod_data_source_block 3
_cod_depositor_comments
;
The following automatic conversions were performed:

data item '_symmetry_cell_setting' value 'Triclinic' was changed to
'triclinic' in accordance with the built-in table derived from the
CIF Core dictionary named 'cif_core.dic' version 2.4.5 last updated
on 2014-11-21.

Automatic conversion script
Id: cif_fix_values 8738 2021-04-28 16:35:53Z antanas 
;
_cod_original_cell_volume 2083.7(2)
_cod_original_sg_symbol_H-M P-1
_cod_database_code 8106040

loop_
_symmetry_equiv_pos_as_xyz
'x, y, z'
'-x, -y, -z'

loop_
_atom_site_label
_atom_site_type_symbol
_atom_site_fract_x
_atom_site_fract_y
_atom_site_fract_z
_atom_site_U_iso_or_equiv
_atom_site_adp_type
_atom_site_occupancy
_atom_site_symmetry_multiplicity
_atom_site_calc_flag
_atom_site_refinement_flags
_atom_site_disorder_assembly
_atom_site_disorder_group
Pb01 Pb 0.108278(14) 0.864722(13) 0.507989(11) 0.02419(6) Uani 1 1 d . . .
O9 O 0.9667(3) 0.9967(2) 0.5929(2) 0.0318(8) Uani 1 1 d . . .
O8 O 0.8360(3) 0.8502(3) 0.5157(2) 0.0418(10) Uani 1 1 d . . .
O2 O 0.0274(4) 0.3456(3) 0.6748(2) 0.0501(10) Uani 1 1 d . . .
O7 O 0.3637(3) 0.8570(2) 0.5301(2) 0.0393(10) Uani 1 1 d . . .
O6 O 0.2760(3) 1.0049(2) 0.6096(2) 0.0353(9) Uani 1 1 d . . .
O3 O 0.1462(3) 0.3550(3) 0.5716(2) 0.0461(10) Uani 1 1 d . . .
H007 H 0.1508 0.2919 0.5560 0.069 Uiso 1 1 calc R . .
O4 O 0.1074(3) 0.8225(3) 0.6325(2) 0.0420(9) Uani 1 1 d . . .
C14 C 0.1211(4) 0.7240(4) 0.5982(3) 0.0295(12) Uani 1 1 d . . .
O5 O 0.1486(3) 0.6728(3) 0.5179(2) 0.0403(9) Uani 1 1 d . . .
C21 C 0.6185(4) 0.9556(4) 0.5835(3) 0.0264(11) Uani 1 1 d . . .
H00B H 0.6059 0.8861 0.5381 0.032 Uiso 1 1 calc R . .
C28 C 0.8577(4) 0.9454(4) 0.5710(3) 0.0257(11) Uani 1 1 d . . .
C18 C 0.6569(4) 1.1628(3) 0.7238(3) 0.0252(11) Uani 1 1 d . . .
C24 C 0.6246(5) 1.3978(4) 0.9515(3) 0.0399(14) Uani 1 1 d . . .
H00E H 0.5683 1.4175 0.9961 0.048 Uiso 1 1 calc R . .
C6 C 0.1024(4) 0.5612(4) 0.6226(3) 0.0293(12) Uani 1 1 d . . .
H00F H 0.1283 0.5224 0.5645 0.035 Uiso 1 1 calc R . .
C1 C 0.0708(4) 0.5117(4) 0.6748(3) 0.0296(12) Uani 1 1 d . . .
C17 C 0.5323(4) 1.1123(3) 0.6899(3) 0.0266(11) Uani 1 1 d . . .
H00H H 0.4609 1.1484 0.7144 0.032 Uiso 1 1 calc R . .
C3 C 0.0299(4) 0.6790(4) 0.7994(3) 0.0287(12) Uani 1 1 d . . .
C4 C 0.0605(4) 0.7258(4) 0.7448(3) 0.0281(11) Uani 1 1 d . . .
H00J H 0.0576 0.7983 0.7677 0.034 Uiso 1 1 calc R . .
C19 C 0.7624(4) 1.1085(4) 0.6831(3) 0.0275(11) Uani 1 1 d . . .
H00K H 0.8464 1.1420 0.7024 0.033 Uiso 1 1 calc R . .
C20 C 0.7428(4) 1.0046(3) 0.6139(3) 0.0230(11) Uani 1 1 d . . .
C8 C 0.0292(4) 0.7148(4) 0.9676(3) 0.0373(13) Uani 1 1 d . . .
H00M H 0.0695 0.6528 0.9558 0.045 Uiso 1 1 calc R . .
C12 C -0.0634(5) 0.8357(4) 0.9159(3) 0.0411(14) Uani 1 1 d . . .
H00N H -0.0860 0.8567 0.8688 0.049 Uiso 1 1 calc R . .
C13 C 0.0763(4) 0.3955(4) 0.6418(3) 0.0333(12) Uani 1 1 d . . .
C22 C 0.6808(4) 1.2705(4) 0.8039(3) 0.0263(11) Uani 1 1 d . . .
C29 C 0.3761(4) 0.9547(4) 0.5849(3) 0.0276(11) Uani 1 1 d . . .
C7 C -0.0035(4) 0.7425(4) 0.8958(3) 0.0301(12) Uani 1 1 d . . .
C9 C 0.0031(5) 0.7778(4) 1.0574(3) 0.0419(14) Uani 1 1 d . . .
H00U H 0.0252 0.7570 1.1047 0.050 Uiso 1 1 calc R . .
C5 C 0.0958(4) 0.6689(4) 0.6561(3) 0.0281(12) Uani 1 1 d . . .
C10 C -0.0555(4) 0.8715(4) 1.0772(3) 0.0363(13) Uani 1 1 d . . .
C16 C 0.5104(4) 1.0093(4) 0.6203(3) 0.0253(11) Uani 1 1 d . . .
C42 C 0.5226(4) 0.1984(4) 1.0221(3) 0.0344(13) Uani 1 1 d . . .
C23 C 0.5972(4) 1.3022(4) 0.8716(3) 0.0341(13) Uani 1 1 d . . .
H00Z H 0.5230 1.2594 0.8633 0.041 Uiso 1 1 calc R . .
C2 C 0.0315(4) 0.5686(4) 0.7627(3) 0.0296(11) Uani 1 1 d . . .
H010 H 0.0068 0.5340 0.7965 0.035 Uiso 1 1 calc R . .
N2 N 0.6241(5) -0.3930(4) 0.5609(3) 0.0564(15) Uani 1 1 d . . .
C43 C 0.6262(4) 0.2588(4) 1.0915(3) 0.0410(15) Uani 1 1 d . . .
H012 H 0.7097 0.2343 1.0883 0.049 Uiso 1 1 calc R . .
C45 C 0.4844(4) 0.3912(4) 1.1724(3) 0.0358(13) Uani 1 1 d . . .
C34 C 0.4898(5) -0.2715(4) 0.6613(4) 0.0490(17) Uani 1 1 d . . .
H014 H 0.4061 -0.2579 0.6774 0.059 Uiso 1 1 calc R . .
C11 C -0.0901(5) 0.8981(4) 1.0058(3) 0.0404(14) Uani 1 1 d . . .
H015 H -0.1325 0.9593 1.0173 0.048 Uiso 1 1 calc R . .
C39 C 0.5429(4) 0.0980(4) 0.9426(3) 0.0345(13) Uani 1 1 d . . .
C15 C -0.0820(6) 0.9414(5) 1.1762(3) 0.064(2) Uani 1 1 d . . .
H01A H -0.1172 0.8987 1.2019 0.097 Uiso 1 1 calc R . .
H01B H -0.1439 0.9909 1.1742 0.097 Uiso 1 1 calc R . .
H01C H -0.0014 0.9787 1.2148 0.097 Uiso 1 1 calc R . .
N1 N 0.4307(5) 0.6767(4) 1.3980(3) 0.0550(15) Uani 1 1 d . . .
H1 H 0.4205 0.7345 1.4453 0.066 Uiso 1 1 calc R . .
C26 C 0.8130(4) 1.4335(4) 0.8969(3) 0.0396(14) Uani 1 1 d . . .
H01D H 0.8850 1.4779 0.9042 0.047 Uiso 1 1 calc R . .
C35 C 0.5100(6) -0.3668(5) 0.5886(4) 0.0563(18) Uani 1 1 d . . .
H01I H 0.4380 -0.4152 0.5574 0.068 Uiso 1 1 calc R . .
C27 C 0.7869(4) 1.3384(4) 0.8173(3) 0.0339(13) Uani 1 1 d . . .
H01E H 0.8421 1.3199 0.7720 0.041 Uiso 1 1 calc R . .
C46 C 0.3816(4) 0.3323(4) 1.1044(3) 0.0435(16) Uani 1 1 d . . .
H01J H 0.2978 0.3561 1.1083 0.052 Uiso 1 1 calc R . .
C47 C 0.4005(4) 0.2383(4) 1.0303(4) 0.0441(16) Uani 1 1 d . . .
H01K H 0.3293 0.2011 0.9847 0.053 Uiso 1 1 calc R . .
C52 C 0.3531(5) 0.5054(5) 1.2934(3) 0.0478(16) Uani 1 1 d . . .
H01L H 0.2886 0.4503 1.2719 0.057 Uiso 1 1 calc R . .
C48 C 0.4645(5) 0.4928(4) 1.2511(3) 0.0347(13) Uani 1 1 d . . .
C36 C 0.5753(4) -0.0942(4) 0.7896(3) 0.0338(13) Uani 1 1 d . . .
C25 C 0.7323(5) 1.4634(4) 0.9660(3) 0.0381(14) Uani 1 1 d . . .
C38 C 0.6618(4) 0.0768(4) 0.9096(3) 0.0425(15) Uani 1 1 d . . .
H01M H 0.7325 0.1270 0.9383 0.051 Uiso 1 1 calc R . .
C51 C 0.3384(6) 0.5996(5) 1.3675(4) 0.0554(19) Uani 1 1 d . . .
H01N H 0.2635 0.6089 1.3960 0.066 Uiso 1 1 calc R . .
C44 C 0.6088(4) 0.3533(4) 1.1645(3) 0.0391(14) Uani 1 1 d . . .
H01O H 0.6804 0.3921 1.2088 0.047 Uiso 1 1 calc R . .
C49 C 0.5572(5) 0.5776(4) 1.2854(3) 0.0474(17) Uani 1 1 d . . .
H01P H 0.6324 0.5713 1.2577 0.057 Uiso 1 1 calc R . .
C30 C 0.7644(5) 1.5635(4) 1.0575(4) 0.0587(19) Uani 1 1 d . . .
H01F H 0.6845 1.5949 1.0763 0.088 Uiso 1 1 calc R . .
H01G H 0.8200 1.6119 1.0487 0.088 Uiso 1 1 calc R . .
H01H H 0.8087 1.5466 1.1053 0.088 Uiso 1 1 calc R . .
C33 C 0.5928(5) -0.1973(4) 0.7096(3) 0.0356(13) Uani 1 1 d . . .
C31 C 0.7237(6) -0.3210(5) 0.6068(4) 0.0570(18) Uani 1 1 d . . .
H01R H 0.8057 -0.3368 0.5882 0.068 Uiso 1 1 calc R . .
C32 C 0.7134(5) -0.2238(4) 0.6805(3) 0.0491(16) Uani 1 1 d . . .
H01S H 0.7871 -0.1767 0.7102 0.059 Uiso 1 1 calc R . .
C41 C 0.4572(5) -0.0731(5) 0.8217(4) 0.062(2) Uani 1 1 d . . .
H01T H 0.3865 -0.1233 0.7924 0.075 Uiso 1 1 calc R . .
C37 C 0.6776(5) -0.0176(4) 0.8349(3) 0.0417(15) Uani 1 1 d . . .
H01V H 0.7590 -0.0299 0.8147 0.050 Uiso 1 1 calc R . .
C40 C 0.4403(5) 0.0215(5) 0.8969(4) 0.061(2) Uani 1 1 d . . .
H01W H 0.3587 0.0335 0.9168 0.073 Uiso 1 1 calc R . .
C50 C 0.5397(5) 0.6703(5) 1.3593(4) 0.0520(17) Uani 1 1 d . . .
H01X H 0.6017 0.7273 1.3821 0.062 Uiso 1 1 calc R . .
O1 O 0.2316(4) 0.2233(3) 0.7225(4) 0.0900(19) Uani 1 1 d G . .
H1A H 0.1528 0.2395 0.7164 0.135 Uiso 1 1 d G . .
H1B H 0.2336 0.1568 0.6951 0.135 Uiso 1 1 d G . .

loop_
_atom_site_aniso_label
_atom_site_aniso_U_11
_atom_site_aniso_U_22
_atom_site_aniso_U_33
_atom_site_aniso_U_23
_atom_site_aniso_U_13
_atom_site_aniso_U_12
Pb01 0.02315(10) 0.02023(10) 0.02828(11) 0.00825(8) 0.00957(7) 0.00426(7)
O9 0.0222(15) 0.0307(18) 0.0377(19) 0.0081(16) 0.0136(14) 0.0047(15)
O8 0.0387(18) 0.0234(19) 0.051(2) 0.0013(18) 0.0193(16) 0.0057(16)
O2 0.070(2) 0.028(2) 0.057(2) 0.020(2) 0.021(2) 0.0070(19)
O7 0.0256(16) 0.0185(17) 0.055(2) -0.0015(17) 0.0067(15) 0.0030(14)
O6 0.0223(15) 0.0284(18) 0.044(2) 0.0039(17) 0.0125(14) 0.0057(15)
O3 0.051(2) 0.0219(18) 0.060(2) 0.0077(19) 0.0268(18) 0.0052(18)
O4 0.067(2) 0.030(2) 0.0370(19) 0.0181(17) 0.0222(17) 0.0129(18)
C14 0.023(2) 0.031(3) 0.033(3) 0.012(2) 0.002(2) 0.003(2)
O5 0.058(2) 0.034(2) 0.0298(18) 0.0102(17) 0.0215(16) 0.0080(18)
C21 0.029(2) 0.020(2) 0.024(2) 0.002(2) 0.0064(19) 0.006(2)
C28 0.031(3) 0.025(3) 0.023(2) 0.010(2) 0.009(2) 0.009(2)
C18 0.026(2) 0.020(2) 0.025(2) 0.006(2) 0.0044(19) 0.005(2)
C24 0.045(3) 0.033(3) 0.035(3) 0.005(3) 0.018(2) 0.014(3)
C6 0.031(2) 0.023(3) 0.028(3) 0.005(2) 0.006(2) 0.000(2)
C1 0.027(2) 0.022(3) 0.035(3) 0.009(2) 0.003(2) 0.004(2)
C17 0.025(2) 0.023(2) 0.030(3) 0.007(2) 0.011(2) 0.009(2)
C3 0.029(2) 0.025(3) 0.026(3) 0.007(2) 0.000(2) 0.001(2)
C4 0.034(2) 0.017(2) 0.031(3) 0.008(2) 0.008(2) 0.007(2)
C19 0.023(2) 0.029(3) 0.030(3) 0.011(2) 0.007(2) 0.004(2)
C20 0.025(2) 0.018(2) 0.021(2) 0.003(2) 0.0067(18) 0.010(2)
C8 0.045(3) 0.030(3) 0.033(3) 0.011(3) 0.007(2) 0.013(2)
C12 0.053(3) 0.045(3) 0.033(3) 0.022(3) 0.016(2) 0.019(3)
C13 0.028(2) 0.029(3) 0.040(3) 0.013(3) 0.004(2) -0.003(2)
C22 0.027(2) 0.021(2) 0.028(2) 0.009(2) 0.006(2) 0.006(2)
C29 0.023(2) 0.023(3) 0.033(3) 0.008(2) 0.006(2) 0.001(2)
C7 0.028(2) 0.032(3) 0.024(2) 0.007(2) 0.003(2) 0.006(2)
C9 0.051(3) 0.049(3) 0.030(3) 0.023(3) 0.004(2) 0.004(3)
C5 0.025(2) 0.029(3) 0.026(2) 0.008(2) 0.004(2) 0.001(2)
C10 0.032(3) 0.038(3) 0.029(3) 0.006(3) 0.003(2) -0.002(2)
C16 0.022(2) 0.025(3) 0.026(2) 0.008(2) 0.0060(19) 0.006(2)
C42 0.033(3) 0.031(3) 0.033(3) 0.008(2) 0.006(2) 0.003(2)
C23 0.031(2) 0.028(3) 0.037(3) 0.007(2) 0.013(2) 0.002(2)
C2 0.035(2) 0.027(3) 0.032(3) 0.017(2) 0.007(2) 0.002(2)
N2 0.078(3) 0.036(3) 0.038(3) 0.000(2) 0.007(3) 0.005(3)
C43 0.032(3) 0.038(3) 0.041(3) 0.007(3) 0.006(2) 0.008(2)
C45 0.035(3) 0.031(3) 0.034(3) 0.008(3) 0.007(2) 0.003(2)
C34 0.047(3) 0.041(3) 0.047(3) 0.010(3) 0.003(3) 0.001(3)
C11 0.049(3) 0.033(3) 0.036(3) 0.011(3) 0.015(2) 0.013(3)
C39 0.034(3) 0.026(3) 0.037(3) 0.007(2) 0.005(2) 0.006(2)
C15 0.072(4) 0.078(5) 0.031(3) 0.010(3) 0.016(3) 0.013(4)
N1 0.072(3) 0.043(3) 0.035(3) 0.002(2) 0.012(3) 0.029(3)
C26 0.039(3) 0.021(3) 0.050(3) 0.009(3) 0.004(2) -0.003(2)
C35 0.065(4) 0.038(3) 0.049(4) 0.005(3) -0.001(3) -0.001(3)
C27 0.036(3) 0.028(3) 0.031(3) 0.006(2) 0.011(2) 0.003(2)
C46 0.027(2) 0.042(3) 0.048(3) 0.005(3) 0.010(2) 0.005(2)
C47 0.035(3) 0.038(3) 0.043(3) 0.004(3) 0.001(2) -0.001(3)
C52 0.043(3) 0.054(4) 0.049(3) 0.022(3) 0.020(3) 0.014(3)
C48 0.041(3) 0.036(3) 0.030(3) 0.015(3) 0.010(2) 0.016(3)
C36 0.039(3) 0.027(3) 0.028(3) 0.007(2) 0.002(2) 0.003(2)
C25 0.044(3) 0.026(3) 0.035(3) 0.005(3) 0.006(2) 0.005(3)
C38 0.033(3) 0.033(3) 0.047(3) 0.005(3) 0.002(2) 0.003(2)
C51 0.056(4) 0.066(4) 0.045(4) 0.020(3) 0.026(3) 0.033(4)
C44 0.032(3) 0.044(3) 0.031(3) 0.007(3) 0.003(2) 0.002(2)
C49 0.049(3) 0.039(3) 0.037(3) 0.000(3) 0.012(3) 0.011(3)
C30 0.071(4) 0.040(3) 0.042(3) 0.000(3) 0.003(3) -0.009(3)
C33 0.048(3) 0.028(3) 0.026(3) 0.009(2) 0.000(2) 0.002(3)
C31 0.070(4) 0.048(4) 0.044(3) 0.009(3) 0.021(3) 0.015(3)
C32 0.052(3) 0.043(3) 0.039(3) 0.004(3) 0.011(3) 0.002(3)
C41 0.041(3) 0.044(4) 0.062(4) -0.012(3) 0.009(3) -0.012(3)
C37 0.036(3) 0.033(3) 0.047(3) 0.008(3) 0.012(2) 0.012(3)
C40 0.040(3) 0.049(4) 0.060(4) -0.009(3) 0.017(3) -0.006(3)
C50 0.055(3) 0.044(4) 0.047(3) 0.010(3) 0.008(3) 0.016(3)
O1 0.082(3) 0.047(3) 0.109(4) 0.009(3) 0.001(3) 0.017(2)

loop_
_atom_type_symbol
_atom_type_description
_atom_type_scat_dispersion_real
_atom_type_scat_dispersion_imag
_atom_type_scat_source
C C 0.0033 0.0016 'International Tables Vol C Tables 4.2.6.8 and 6.1.1.4'
N N 0.0061 0.0033 'International Tables Vol C Tables 4.2.6.8 and 6.1.1.4'
O O 0.0106 0.0060 'International Tables Vol C Tables 4.2.6.8 and 6.1.1.4'
Pb Pb -3.3944 10.1111 'International Tables Vol C Tables 4.2.6.8 and 6.1.1.4'
H H 0.0000 0.0000 'International Tables Vol C Tables 4.2.6.8 and 6.1.1.4'

loop_
_geom_angle_atom_site_label_1
_geom_angle_atom_site_label_2
_geom_angle_atom_site_label_3
_geom_angle
_geom_angle_site_symmetry_1
_geom_angle_site_symmetry_3
O4 Pb01 O9 82.60(11) . 1_455
O4 Pb01 O6 86.99(12) . .
O9 Pb01 O6 81.14(9) 1_455 .
O4 Pb01 O7 87.65(12) . .
O9 Pb01 O7 132.08(9) 1_455 .
O6 Pb01 O7 51.47(8) . .
C28 O9 Pb01 102.6(2) . 1_655
C29 O7 Pb01 89.6(2) . .
C29 O6 Pb01 98.0(3) . .
C13 O3 H007 109.5 . .
C14 O4 Pb01 105.0(3) . .
O5 C14 O4 122.5(5) . .
O5 C14 C5 119.9(5) . .
O4 C14 C5 117.5(4) . .
C20 C21 C16 120.6(4) . .
C20 C21 H00B 119.7 . .
C16 C21 H00B 119.7 . .
O8 C28 O9 125.0(4) . .
O8 C28 C20 117.7(4) . .
O9 C28 C20 117.2(4) . .
C17 C18 C19 118.0(4) . .
C17 C18 C22 121.7(3) . .
C19 C18 C22 120.3(4) . .
C25 C24 C23 121.6(4) . .
C25 C24 H00E 119.2 . .
C23 C24 H00E 119.2 . .
C1 C6 C5 120.2(4) . .
C1 C6 H00F 119.9 . .
C5 C6 H00F 119.9 . .
C6 C1 C2 121.0(5) . .
C6 C1 C13 122.4(4) . .
C2 C1 C13 116.6(5) . .
C18 C17 C16 122.1(4) . .
C18 C17 H00H 119.0 . .
C16 C17 H00H 119.0 . .
C4 C3 C2 118.1(4) . .
C4 C3 C7 121.4(4) . .
C2 C3 C7 120.5(5) . .
C3 C4 C5 122.5(5) . .
C3 C4 H00J 118.7 . .
C5 C4 H00J 118.7 . .
C20 C19 C18 120.8(4) . .
C20 C19 H00K 119.6 . .
C18 C19 H00K 119.6 . .
C21 C20 C19 119.8(3) . .
C21 C20 C28 119.5(4) . .
C19 C20 C28 120.7(4) . .
C7 C8 C9 121.3(5) . .
C7 C8 H00M 119.4 . .
C9 C8 H00M 119.4 . .
C7 C12 C11 120.8(5) . .
C7 C12 H00N 119.6 . .
C11 C12 H00N 119.6 . .
O2 C13 O3 124.1(5) . .
O2 C13 C1 125.0(5) . .
O3 C13 C1 110.8(5) . .
C27 C22 C23 118.0(4) . .
C27 C22 C18 122.8(4) . .
C23 C22 C18 119.1(4) . .
O6 C29 O7 120.5(4) . .
O6 C29 C16 120.4(4) . .
O7 C29 C16 119.1(3) . .
C8 C7 C12 117.7(4) . .
C8 C7 C3 122.3(4) . .
C12 C7 C3 119.8(5) . .
C10 C9 C8 120.6(5) . .
C10 C9 H00U 119.7 . .
C8 C9 H00U 119.7 . .
C6 C5 C4 118.8(5) . .
C6 C5 C14 121.4(4) . .
C4 C5 C14 119.8(4) . .
C11 C10 C9 118.2(4) . .
C11 C10 C15 121.2(5) . .
C9 C10 C15 120.5(5) . .
C17 C16 C21 118.6(4) . .
C17 C16 C29 121.9(3) . .
C21 C16 C29 119.5(4) . .
C47 C42 C43 116.6(4) . .
C47 C42 C39 121.7(4) . .
C43 C42 C39 121.7(4) . .
C24 C23 C22 120.3(5) . .
C24 C23 H00Z 119.9 . .
C22 C23 H00Z 119.9 . .
C1 C2 C3 119.3(5) . .
C1 C2 H010 120.4 . .
C3 C2 H010 120.4 . .
C35 N2 C31 115.7(4) . .
C44 C43 C42 122.1(4) . .
C44 C43 H012 118.9 . .
C42 C43 H012 118.9 . .
C46 C45 C44 117.9(4) . .
C46 C45 C48 121.3(4) . .
C44 C45 C48 120.8(4) . .
C33 C34 C35 120.2(5) . .
C33 C34 H014 119.9 . .
C35 C34 H014 119.9 . .
C10 C11 C12 121.4(5) . .
C10 C11 H015 119.3 . .
C12 C11 H015 119.3 . .
C38 C39 C40 117.2(4) . .
C38 C39 C42 122.6(4) . .
C40 C39 C42 120.1(4) . .
C10 C15 H01A 109.5 . .
C10 C15 H01B 109.5 . .
H01A C15 H01B 109.5 . .
C10 C15 H01C 109.5 . .
H01A C15 H01C 109.5 . .
H01B C15 H01C 109.5 . .
C51 N1 C50 123.6(4) . .
C51 N1 H1 118.2 . .
C50 N1 H1 118.2 . .
C27 C26 C25 120.7(5) . .
C27 C26 H01D 119.6 . .
C25 C26 H01D 119.6 . .
N2 C35 C34 124.3(5) . .
N2 C35 H01I 117.9 . .
C34 C35 H01I 117.9 . .
C22 C27 C26 121.3(4) . .
C22 C27 H01E 119.4 . .
C26 C27 H01E 119.4 . .
C45 C46 C47 121.3(4) . .
C45 C46 H01J 119.4 . .
C47 C46 H01J 119.4 . .
C42 C47 C46 121.7(4) . .
C42 C47 H01K 119.2 . .
C46 C47 H01K 119.2 . .
C51 C52 C48 119.7(5) . .
C51 C52 H01L 120.2 . .
C48 C52 H01L 120.2 . .
C52 C48 C49 117.9(4) . .
C52 C48 C45 120.9(5) . .
C49 C48 C45 121.3(4) . .
C41 C36 C37 117.4(4) . .
C41 C36 C33 121.1(4) . .
C37 C36 C33 121.6(4) . .
C24 C25 C26 118.1(4) . .
C24 C25 C30 120.0(5) . .
C26 C25 C30 121.9(5) . .
C39 C38 C37 121.3(5) . .
C39 C38 H01M 119.4 . .
C37 C38 H01M 119.4 . .
N1 C51 C52 119.7(5) . .
N1 C51 H01N 120.2 . .
C52 C51 H01N 120.2 . .
C43 C44 C45 120.4(4) . .
C43 C44 H01O 119.8 . .
C45 C44 H01O 119.8 . .
C50 C49 C48 121.0(5) . .
C50 C49 H01P 119.5 . .
C48 C49 H01P 119.5 . .
C25 C30 H01F 109.5 . .
C25 C30 H01G 109.5 . .
H01F C30 H01G 109.5 . .
C25 C30 H01H 109.5 . .
H01F C30 H01H 109.5 . .
H01G C30 H01H 109.5 . .
C34 C33 C32 116.0(4) . .
C34 C33 C36 121.7(4) . .
C32 C33 C36 122.2(4) . .
N2 C31 C32 124.3(5) . .
N2 C31 H01R 117.9 . .
C32 C31 H01R 117.9 . .
C33 C32 C31 119.5(5) . .
C33 C32 H01S 120.3 . .
C31 C32 H01S 120.3 . .
C36 C41 C40 121.6(5) . .
C36 C41 H01T 119.2 . .
C40 C41 H01T 119.2 . .
C36 C37 C38 121.5(4) . .
C36 C37 H01V 119.2 . .
C38 C37 H01V 119.2 . .
C39 C40 C41 121.1(4) . .
C39 C40 H01W 119.5 . .
C41 C40 H01W 119.5 . .
N1 C50 C49 118.1(5) . .
N1 C50 H01X 121.0 . .
C49 C50 H01X 121.0 . .
H1A O1 H1B 109.5 . .

loop_
_geom_bond_atom_site_label_1
_geom_bond_atom_site_label_2
_geom_bond_distance
_geom_bond_site_symmetry_2
Pb01 O4 2.323(4) .
Pb01 O9 2.416(2) 1_455
Pb01 O6 2.440(3) .
Pb01 O7 2.617(3) .
O9 C28 1.253(5) .
O9 Pb01 2.416(2) 1_655
O8 C28 1.247(5) .
O2 C13 1.195(7) .
O7 C29 1.270(5) .
O6 C29 1.267(4) .
O3 C13 1.334(5) .
O3 H007 0.8200 .
O4 C14 1.274(5) .
C14 O5 1.247(5) .
C14 C5 1.496(7) .
C21 C20 1.372(6) .
C21 C16 1.403(5) .
C21 H00B 0.9300 .
C28 C20 1.521(5) .
C18 C17 1.383(6) .
C18 C19 1.402(5) .
C18 C22 1.498(5) .
C24 C25 1.370(7) .
C24 C23 1.393(5) .
C24 H00E 0.9300 .
C6 C1 1.371(7) .
C6 C5 1.385(6) .
C6 H00F 0.9300 .
C1 C2 1.405(6) .
C1 C13 1.499(7) .
C17 C16 1.391(5) .
C17 H00H 0.9300 .
C3 C4 1.373(7) .
C3 C2 1.412(6) .
C3 C7 1.501(6) .
C4 C5 1.396(6) .
C4 H00J 0.9300 .
C19 C20 1.396(5) .
C19 H00K 0.9300 .
C8 C7 1.373(7) .
C8 C9 1.391(6) .
C8 H00M 0.9300 .
C12 C7 1.388(6) .
C12 C11 1.392(6) .
C12 H00N 0.9300 .
C22 C27 1.381(7) .
C22 C23 1.399(6) .
C29 C16 1.491(6) .
C9 C10 1.388(7) .
C9 H00U 0.9300 .
C10 C11 1.361(7) .
C10 C15 1.525(6) .
C42 C47 1.382(6) .
C42 C43 1.396(6) .
C42 C39 1.480(5) .
C23 H00Z 0.9300 .
C2 H010 0.9300 .
N2 C35 1.311(6) .
N2 C31 1.327(7) .
C43 C44 1.375(5) .
C43 H012 0.9300 .
C45 C46 1.376(6) .
C45 C44 1.394(6) .
C45 C48 1.482(6) .
C34 C33 1.373(7) .
C34 C35 1.388(6) .
C34 H014 0.9300 .
C11 H015 0.9300 .
C39 C38 1.382(6) .
C39 C40 1.382(7) .
C15 H01A 0.9600 .
C15 H01B 0.9600 .
C15 H01C 0.9600 .
N1 C51 1.315(8) .
N1 C50 1.339(7) .
N1 H1 0.8600 .
C26 C27 1.387(5) .
C26 C25 1.393(7) .
C26 H01D 0.9300 .
C35 H01I 0.9300 .
C27 H01E 0.9300 .
C46 C47 1.383(6) .
C46 H01J 0.9300 .
C47 H01K 0.9300 .
C52 C51 1.374(6) .
C52 C48 1.384(7) .
C52 H01L 0.9300 .
C48 C49 1.387(8) .
C36 C41 1.369(6) .
C36 C37 1.380(7) .
C36 C33 1.499(5) .
C25 C30 1.525(6) .
C38 C37 1.383(5) .
C38 H01M 0.9300 .
C51 H01N 0.9300 .
C44 H01O 0.9300 .
C49 C50 1.367(6) .
C49 H01P 0.9300 .
C30 H01F 0.9600 .
C30 H01G 0.9600 .
C30 H01H 0.9600 .
C33 C32 1.383(6) .
C31 C32 1.388(6) .
C31 H01R 0.9300 .
C32 H01S 0.9300 .
C41 C40 1.392(6) .
C41 H01T 0.9300 .
C37 H01V 0.9300 .
C40 H01W 0.9300 .
C50 H01X 0.9300 .
O1 H1A 0.8498 .
O1 H1B 0.8501 .

loop_
_geom_hbond_atom_site_label_D
_geom_hbond_atom_site_label_H
_geom_hbond_atom_site_label_A
_geom_hbond_distance_DH
_geom_hbond_distance_HA
_geom_hbond_distance_DA
_geom_hbond_angle_DHA
_geom_hbond_site_symmetry_A
O1 H1B O6 0.85 2.08 2.903(5) 164.2 1_545
O1 H1A O2 0.85 2.25 2.967(6) 142.4 .
N1 H1 O7 0.86 1.84 2.683(5) 167.0 1_556
O3 H007 O8 0.82 1.85 2.642(4) 161.6 2_666

loop_
_geom_torsion_atom_site_label_1
_geom_torsion_atom_site_label_2
_geom_torsion_atom_site_label_3
_geom_torsion_atom_site_label_4
_geom_torsion
_geom_torsion_site_symmetry_1
_geom_torsion_site_symmetry_2
_geom_torsion_site_symmetry_3
_geom_torsion_site_symmetry_4
O4 Pb01 O7 C29 -91.6(3) . . . .
O9 Pb01 O7 C29 -13.7(4) 1_455 . . .
O6 Pb01 O7 C29 -3.5(3) . . . .
O4 Pb01 O6 C29 93.0(3) . . . .
O9 Pb01 O6 C29 176.0(3) 1_455 . . .
O7 Pb01 O6 C29 3.6(3) . . . .
O9 Pb01 O4 C14 149.6(3) 1_455 . . .
O6 Pb01 O4 C14 -128.9(3) . . . .
O7 Pb01 O4 C14 -77.4(3) . . . .
Pb01 O4 C14 O5 9.5(5) . . . .
Pb01 O4 C14 C5 -167.2(3) . . . .
Pb01 O9 C28 O8 -2.2(6) 1_655 . . .
Pb01 O9 C28 C20 179.1(3) 1_655 . . .
C5 C6 C1 C2 0.0(6) . . . .
C5 C6 C1 C13 180.0(4) . . . .
C19 C18 C17 C16 2.6(7) . . . .
C22 C18 C17 C16 -175.1(5) . . . .
C2 C3 C4 C5 -1.6(6) . . . .
C7 C3 C4 C5 178.0(4) . . . .
C17 C18 C19 C20 -3.4(7) . . . .
C22 C18 C19 C20 174.4(4) . . . .
C16 C21 C20 C19 1.0(7) . . . .
C16 C21 C20 C28 -178.4(5) . . . .
C18 C19 C20 C21 1.6(7) . . . .
C18 C19 C20 C28 -179.0(5) . . . .
O8 C28 C20 C21 -6.8(7) . . . .
O9 C28 C20 C21 172.0(4) . . . .
O8 C28 C20 C19 173.8(5) . . . .
O9 C28 C20 C19 -7.4(7) . . . .
C6 C1 C13 O2 -165.2(5) . . . .
C2 C1 C13 O2 14.8(7) . . . .
C6 C1 C13 O3 16.4(6) . . . .
C2 C1 C13 O3 -163.6(4) . . . .
C17 C18 C22 C27 -154.8(5) . . . .
C19 C18 C22 C27 27.5(7) . . . .
C17 C18 C22 C23 29.1(7) . . . .
C19 C18 C22 C23 -148.5(5) . . . .
Pb01 O6 C29 O7 -6.7(5) . . . .
Pb01 O6 C29 C16 173.7(4) . . . .
Pb01 O7 C29 O6 6.2(5) . . . .
Pb01 O7 C29 C16 -174.2(4) . . . .
C9 C8 C7 C12 0.0(8) . . . .
C9 C8 C7 C3 176.7(4) . . . .
C11 C12 C7 C8 -0.5(7) . . . .
C11 C12 C7 C3 -177.2(5) . . . .
C4 C3 C7 C8 -146.3(5) . . . .
C2 C3 C7 C8 33.3(7) . . . .
C4 C3 C7 C12 30.3(6) . . . .
C2 C3 C7 C12 -150.1(4) . . . .
C7 C8 C9 C10 -0.7(8) . . . .
C1 C6 C5 C4 2.0(6) . . . .
C1 C6 C5 C14 -176.0(4) . . . .
C3 C4 C5 C6 -1.1(6) . . . .
C3 C4 C5 C14 176.8(4) . . . .
O5 C14 C5 C6 0.1(6) . . . .
O4 C14 C5 C6 177.0(4) . . . .
O5 C14 C5 C4 -177.8(4) . . . .
O4 C14 C5 C4 -0.9(6) . . . .
C8 C9 C10 C11 1.9(8) . . . .
C8 C9 C10 C15 -179.0(5) . . . .
C18 C17 C16 C21 -0.1(7) . . . .
C18 C17 C16 C29 179.1(5) . . . .
C20 C21 C16 C17 -1.7(7) . . . .
C20 C21 C16 C29 179.0(5) . . . .
O6 C29 C16 C17 8.4(8) . . . .
O7 C29 C16 C17 -171.3(5) . . . .
O6 C29 C16 C21 -172.4(5) . . . .
O7 C29 C16 C21 8.0(7) . . . .
C25 C24 C23 C22 0.4(8) . . . .
C27 C22 C23 C24 -2.5(7) . . . .
C18 C22 C23 C24 173.7(4) . . . .
C6 C1 C2 C3 -2.7(6) . . . .
C13 C1 C2 C3 177.3(4) . . . .
C4 C3 C2 C1 3.4(6) . . . .
C7 C3 C2 C1 -176.1(4) . . . .
C47 C42 C43 C44 0.0(8) . . . .
C39 C42 C43 C44 178.5(5) . . . .
C9 C10 C11 C12 -2.4(8) . . . .
C15 C10 C11 C12 178.5(5) . . . .
C7 C12 C11 C10 1.7(8) . . . .
C47 C42 C39 C38 152.0(6) . . . .
C43 C42 C39 C38 -26.3(8) . . . .
C47 C42 C39 C40 -26.8(8) . . . .
C43 C42 C39 C40 154.8(6) . . . .
C31 N2 C35 C34 -0.7(10) . . . .
C33 C34 C35 N2 0.0(10) . . . .
C23 C22 C27 C26 2.2(7) . . . .
C18 C22 C27 C26 -173.8(4) . . . .
C25 C26 C27 C22 0.1(8) . . . .
C44 C45 C46 C47 -0.1(9) . . . .
C48 C45 C46 C47 179.0(5) . . . .
C43 C42 C47 C46 -1.3(9) . . . .
C39 C42 C47 C46 -179.7(5) . . . .
C45 C46 C47 C42 1.4(9) . . . .
C51 C52 C48 C49 -0.6(8) . . . .
C51 C52 C48 C45 178.6(5) . . . .
C46 C45 C48 C52 39.1(8) . . . .
C44 C45 C48 C52 -141.9(6) . . . .
C46 C45 C48 C49 -141.8(6) . . . .
C44 C45 C48 C49 37.2(8) . . . .
C23 C24 C25 C26 1.9(8) . . . .
C23 C24 C25 C30 -175.6(5) . . . .
C27 C26 C25 C24 -2.1(8) . . . .
C27 C26 C25 C30 175.2(5) . . . .
C40 C39 C38 C37 -0.9(9) . . . .
C42 C39 C38 C37 -179.8(5) . . . .
C50 N1 C51 C52 1.6(10) . . . .
C48 C52 C51 N1 -0.5(9) . . . .
C42 C43 C44 C45 1.2(9) . . . .
C46 C45 C44 C43 -1.2(8) . . . .
C48 C45 C44 C43 179.7(5) . . . .
C52 C48 C49 C50 0.7(8) . . . .
C45 C48 C49 C50 -178.5(5) . . . .
C35 C34 C33 C32 0.6(8) . . . .
C35 C34 C33 C36 -179.0(5) . . . .
C41 C36 C33 C34 4.6(8) . . . .
C37 C36 C33 C34 -176.6(6) . . . .
C41 C36 C33 C32 -174.9(6) . . . .
C37 C36 C33 C32 3.8(8) . . . .
C35 N2 C31 C32 0.9(10) . . . .
C34 C33 C32 C31 -0.4(8) . . . .
C36 C33 C32 C31 179.2(5) . . . .
N2 C31 C32 C33 -0.4(9) . . . .
C37 C36 C41 C40 0.0(10) . . . .
C33 C36 C41 C40 178.8(6) . . . .
C41 C36 C37 C38 -0.2(9) . . . .
C33 C36 C37 C38 -178.9(5) . . . .
C39 C38 C37 C36 0.6(8) . . . .
C38 C39 C40 C41 0.7(9) . . . .
C42 C39 C40 C41 179.6(6) . . . .
C36 C41 C40 C39 -0.3(10) . . . .
C51 N1 C50 C49 -1.5(9) . . . .
C48 C49 C50 N1 0.3(8) . . . .
